data_7126761
loop_
_publ_author_name
'Sun, Siyuan'
'Nagorny, Pavel'

_publ_section_title
;
 Exploration of chiral diastereomeric spiroketal (SPIROL)-based
 phosphinite ligands in asymmetric hydrogenation of heterocycles.
;
_journal_issue 60
_journal_name_full 'Chemical communications (Cambridge, England)'
_journal_page_first 8432
_journal_page_last 8435
_journal_paper_doi 10.1039/d0cc03088k
_journal_volume 56
_journal_year 2020
_chemical_absolute_configuration ad
_chemical_formula_moiety 'C19 H20 O4'
_chemical_formula_sum 'C19 H20 O4'
_chemical_formula_weight 312.35
_chemical_name_common (S,S,S)-SPIROL
_chemical_name_systematic (1S,3S,3'S)-3,3'-diethyl-3H,3'H-1,1'-spirobi[isobenzofuran]-7,7'-diol
_space_group_crystal_system trigonal
_space_group_IT_number 152
_space_group_name_Hall 'P 31 2"'
_space_group_name_H-M_alt 'P 31 2 1'
_atom_sites_solution_hydrogens mixed
_audit_creation_method SHELXL-2018/3
_audit_update_record
;
2020-02-24 deposited with the CCDC.	2020-06-18 downloaded from the CCDC.
;
_cell_angle_alpha 90
_cell_angle_beta 90
_cell_angle_gamma 120
_cell_formula_units_Z 9
_cell_length_a 12.81980(10)
_cell_length_b 12.81980(10)
_cell_length_c 27.9907(5)
_cell_measurement_reflns_used 33076
_cell_measurement_temperature 85(2)
_cell_measurement_theta_max 69.0340
_cell_measurement_theta_min 3.1490
_cell_volume 3983.89(8)
_computing_cell_refinement 'CrysAlisPro 1.171.38.41 (Rigaku OD, 2015)'
_computing_data_collection 'CrysAlisPro 1.171.38.41 (Rigaku OD, 2015)'
_computing_data_reduction 'CrysAlisPro 1.171.38.41 (Rigaku OD, 2015)'
_computing_molecular_graphics 'Bruker SHELXTL'
_computing_publication_material 'Bruker SHELXTL'
_computing_structure_refinement 'SHELXL-2018/3 (Sheldrick, 2008)'
_computing_structure_solution 'SHELXT (Sheldrick, 2014)'
_diffrn_ambient_temperature 85(2)
_diffrn_measured_fraction_theta_full 0.999
_diffrn_measured_fraction_theta_max 0.999
_diffrn_measurement_device_type 'Rigaku Saturn 944+ CCD'
_diffrn_measurement_method '\w scans'
_diffrn_radiation_type CuK\a
_diffrn_radiation_wavelength 1.54184
_diffrn_reflns_av_R_equivalents 0.0435
_diffrn_reflns_av_unetI/netI 0.0169
_diffrn_reflns_Laue_measured_fraction_full 0.999
_diffrn_reflns_Laue_measured_fraction_max 0.999
_diffrn_reflns_limit_h_max 15
_diffrn_reflns_limit_h_min -15
_diffrn_reflns_limit_k_max 15
_diffrn_reflns_limit_k_min -15
_diffrn_reflns_limit_l_max 32
_diffrn_reflns_limit_l_min -33
_diffrn_reflns_number 61312
_diffrn_reflns_point_group_measured_fraction_full 1.000
_diffrn_reflns_point_group_measured_fraction_max 0.997
_diffrn_reflns_theta_full 67.684
_diffrn_reflns_theta_max 69.164
_diffrn_reflns_theta_min 3.982
_diffrn_source 'micro-focus rotating anode'
_exptl_absorpt_coefficient_mu 0.664
_exptl_absorpt_correction_T_max 1.00000
_exptl_absorpt_correction_T_min 0.75742
_exptl_absorpt_correction_type multi-scan
_exptl_absorpt_process_details
; 
CrysAlisPro 1.171.38.41 (Rigaku Oxford Diffraction, 2015) 
Empirical absorption correction using spherical harmonics, 
 implemented in SCALE3 ABSPACK scaling algorithm. 
;
_exptl_crystal_colour colourless
_exptl_crystal_density_diffrn 1.172
_exptl_crystal_description hexagonal
_exptl_crystal_F_000 1494
_exptl_crystal_size_max 0.220
_exptl_crystal_size_mid 0.200
_exptl_crystal_size_min 0.180
_refine_diff_density_max 0.372
_refine_diff_density_min -0.258
_refine_diff_density_rms 0.066
_refine_ls_abs_structure_details
; 
 Flack x determined using 2032 quotients [(I+)-(I-)]/[(I+)+(I-)] 
 (Parsons, Flack and Wagner, Acta Cryst. B69 (2013) 249-259). 

 Bayesian Statistics                       
 Student_T Nu       13                                  
 Select Pairs     2123                              
 Theta_Min ..     6.91                                    
 Theta_Max ..    69.01                        
 P2(true)....    1.000                
 P3(true)....    1.000                               
 P3(rac-twin)  0.8E-40                        
 P3(false) ..  0.2-129                            
 G ..........   1.2271                         
 G (su) .....   0.0876                                       
 Hooft y .... -0.11(4)                         
 
;
_refine_ls_abs_structure_Flack -0.11(6)
_refine_ls_extinction_coef 0.0043(4)
_refine_ls_extinction_expression Fc^*^=kFc[1+0.001xFc^2^\l^3^/sin(2\q)]^-1/4^
_refine_ls_extinction_method 'SHELXL-2018/3 (Sheldrick 2018)'
_refine_ls_goodness_of_fit_ref 1.062
_refine_ls_hydrogen_treatment mixed
_refine_ls_matrix_type full
_refine_ls_number_parameters 328
_refine_ls_number_reflns 4949
_refine_ls_number_restraints 0
_refine_ls_restrained_S_all 1.062
_refine_ls_R_factor_all 0.0474
_refine_ls_R_factor_gt 0.0470
_refine_ls_shift/su_max 0.000
_refine_ls_shift/su_mean 0.000
_refine_ls_structure_factor_coef Fsqd
_refine_ls_weighting_details 'w=1/[\s^2^(Fo^2^)+(0.0880P)^2^+0.4027P] where P=(Fo^2^+2Fc^2^)/3'
_refine_ls_weighting_scheme calc
_refine_ls_wR_factor_gt 0.1248
_refine_ls_wR_factor_ref 0.1253
_reflns_Friedel_coverage 0.751
_reflns_Friedel_fraction_full 1.000
_reflns_Friedel_fraction_max 0.995
_reflns_number_gt 4874
_reflns_number_total 4949
_reflns_threshold_expression 'I > 2\s(I)'
_cod_data_source_file d0cc03088k2.cif
_cod_data_source_block ssspiro
_cod_depositor_comments 'Adding full bibliography for 7126761.cif.'
_cod_original_cell_volume 3983.88(9)
_cod_database_code 7126761
_shelx_shelxl_version_number 2018/3
_shelx_space_group_comment
; 
The symmetry employed for this shelxl refinement is uniquely defined 
by the following loop, which should always be used as a source of 
symmetry information in preference to the above space-group names. 
They are only intended as comments. 
;
_shelx_estimated_absorpt_t_min 0.868
_shelx_estimated_absorpt_t_max 0.890

loop_
_space_group_symop_operation_xyz
'x, y, z'
'-y, x-y, z+1/3'
'-x+y, -x, z+2/3'
'y, x, -z'
'x-y, -y, -z+2/3'
'-x, -x+y, -z+1/3'

loop_
_atom_site_label
_atom_site_type_symbol
_atom_site_fract_x
_atom_site_fract_y
_atom_site_fract_z
_atom_site_U_iso_or_equiv
_atom_site_adp_type
_atom_site_occupancy
_atom_site_site_symmetry_order
_atom_site_calc_flag
_atom_site_refinement_flags_posn
_atom_site_refinement_flags_adp
_atom_site_refinement_flags_occupancy
_atom_site_disorder_assembly
_atom_site_disorder_group
O1 O 0.95670(16) 0.44900(15) 0.49894(6) 0.0509(4) Uani 1 1 d . . . . .
H1 H 0.998(4) 0.517(4) 0.4932(13) 0.096(13) Uiso 1 1 d . . . . .
O2 O 0.69009(12) 0.07793(12) 0.48428(5) 0.0361(3) Uani 1 1 d . . . . .
O3 O 0.87803(12) 0.17763(13) 0.52194(5) 0.0367(3) Uani 1 1 d . . . . .
O4 O 0.59920(16) 0.26321(18) 0.50186(6) 0.0498(4) Uani 1 1 d . . . . .
H4 H 0.560(4) 0.294(4) 0.5066(14) 0.100(14) Uiso 1 1 d . . . . .
O5 O 0.11565(14) 0.29326(18) 0.49935(5) 0.0476(4) Uani 1 1 d . . . . .
H5 H 0.045(4) 0.262(4) 0.4955(12) 0.075(10) Uiso 1 1 d . . . . .
O6 O 0.38750(13) 0.48178(12) 0.51903(5) 0.0342(3) Uani 1 1 d . . . . .
C1 C 0.90909(18) 0.39271(18) 0.45710(8) 0.0362(4) Uani 1 1 d . . . . .
C2 C 0.9385(2) 0.4476(2) 0.41231(8) 0.0464(5) Uani 1 1 d . . . . .
H2 H 0.995804 0.530965 0.409627 0.056 Uiso 1 1 calc R U . . .
C3 C 0.8839(2) 0.3804(2) 0.37170(9) 0.0517(6) Uani 1 1 d . . . . .
H3 H 0.903754 0.419503 0.341508 0.062 Uiso 1 1 calc R U . . .
C4 C 0.8014(2) 0.2582(2) 0.37359(8) 0.0512(6) Uani 1 1 d . . . . .
H4A H 0.765571 0.213124 0.345396 0.061 Uiso 1 1 calc R U . . .
C5 C 0.77285(18) 0.20401(19) 0.41858(7) 0.0390(4) Uani 1 1 d . . . . .
C6 C 0.82592(16) 0.27042(17) 0.45906(7) 0.0320(4) Uani 1 1 d . . . . .
C7 C 0.78273(15) 0.19150(17) 0.50236(6) 0.0312(4) Uani 1 1 d . . . . .
C8 C 0.6891(2) 0.0757(2) 0.43232(8) 0.0459(5) Uani 1 1 d . . . . .
H8 H 0.606202 0.050548 0.420574 0.055 Uiso 1 1 calc R U . . .
C9 C 0.7267(4) -0.0128(3) 0.41427(11) 0.0762(10) Uani 1 1 d . . . . .
H9A H 0.809041 0.012759 0.425840 0.091 Uiso 1 1 calc R U . . .
H9B H 0.729003 -0.010637 0.378914 0.091 Uiso 1 1 calc R U . . .
C10 C 0.6416(5) -0.1415(3) 0.43070(16) 0.1104(16) Uani 1 1 d . . . . .
H10A H 0.649673 -0.147173 0.465281 0.166 Uiso 1 1 calc R U . . .
H10B H 0.662063 -0.196485 0.414307 0.166 Uiso 1 1 calc R U . . .
H10C H 0.558477 -0.163603 0.423068 0.166 Uiso 1 1 calc R U . . .
C11 C 0.8843(2) 0.1886(2) 0.57366(8) 0.0445(5) Uani 1 1 d . . . . .
H11 H 0.965862 0.255535 0.582951 0.053 Uiso 1 1 calc R U . . .
C12 C 0.8640(3) 0.0734(4) 0.59645(12) 0.0794(10) Uani 1 1 d . . . . .
H12A H 0.783088 0.007238 0.587350 0.095 Uiso 1 1 calc R U . . .
H12B H 0.865352 0.082226 0.631618 0.095 Uiso 1 1 calc R U . . .
C13 C 0.9577(5) 0.0393(5) 0.58204(19) 0.129(2) Uani 1 1 d . . . . .
H13A H 0.944519 0.012207 0.548724 0.194 Uiso 1 1 calc R U . . .
H13B H 0.950270 -0.025748 0.602705 0.194 Uiso 1 1 calc R U . . .
H13C H 1.038463 0.109599 0.585428 0.194 Uiso 1 1 calc R U . . .
C14 C 0.79200(19) 0.22388(19) 0.58570(7) 0.0394(5) Uani 1 1 d . . . . .
C15 C 0.7603(2) 0.2508(2) 0.62967(8) 0.0516(6) Uani 1 1 d . . . . .
H15 H 0.798052 0.247699 0.658414 0.062 Uiso 1 1 calc R U . . .
C16 C 0.6711(3) 0.2824(2) 0.62981(9) 0.0533(6) Uani 1 1 d . . . . .
H16 H 0.647388 0.300447 0.659403 0.064 Uiso 1 1 calc R U . . .
C17 C 0.6157(2) 0.2884(2) 0.58826(8) 0.0461(5) Uani 1 1 d . . . . .
H17 H 0.555509 0.310881 0.589620 0.055 Uiso 1 1 calc R U . . .
C18 C 0.64822(18) 0.26161(18) 0.54465(8) 0.0372(4) Uani 1 1 d . . . . .
C19 C 0.73590(17) 0.22806(17) 0.54433(7) 0.0326(4) Uani 1 1 d . . . . .
C20 C 0.16823(18) 0.30209(18) 0.45670(7) 0.0356(4) Uani 1 1 d . . . . .
C21 C 0.1120(2) 0.2818(2) 0.41233(8) 0.0422(5) Uani 1 1 d . . . . .
H21 H 0.028996 0.257802 0.410524 0.051 Uiso 1 1 calc R U . . .
C22 C 0.1771(2) 0.2964(2) 0.37068(8) 0.0466(5) Uani 1 1 d . . . . .
H22 H 0.137576 0.283342 0.340739 0.056 Uiso 1 1 calc R U . . .
C23 C 0.2982(2) 0.3297(2) 0.37152(7) 0.0428(5) Uani 1 1 d . . . . .
H23 H 0.341524 0.338739 0.342832 0.051 Uiso 1 1 calc R U . . .
C24 C 0.35366(17) 0.34919(17) 0.41608(7) 0.0346(4) Uani 1 1 d . . . . .
C25 C 0.28947(16) 0.33611(16) 0.45739(7) 0.0308(4) Uani 1 1 d . . . . .
C26 C 0.3706(2) 0.3706(2) 0.500000 0.0300(5) Uani 1 2 d S T P . .
C27 C 0.3853(2) 0.48118(18) 0.57094(7) 0.0380(4) Uani 1 1 d . . . . .
H27 H 0.321550 0.498726 0.582100 0.046 Uiso 1 1 calc R U . . .
C28 C 0.5063(3) 0.5770(2) 0.59017(9) 0.0578(7) Uani 1 1 d . . . . .
H28A H 0.568731 0.557350 0.580428 0.069 Uiso 1 1 calc R U . . .
H28B H 0.503123 0.576046 0.625519 0.069 Uiso 1 1 calc R U . . .
C29 C 0.5419(4) 0.7020(3) 0.57264(14) 0.0917(13) Uani 1 1 d . . . . .
H29A H 0.547254 0.704151 0.537695 0.138 Uiso 1 1 calc R U . . .
H29B H 0.620327 0.760249 0.586157 0.138 Uiso 1 1 calc R U . . .
H29C H 0.481262 0.722693 0.582712 0.138 Uiso 1 1 calc R U . . .

loop_
_atom_site_aniso_label
_atom_site_aniso_U_11
_atom_site_aniso_U_22
_atom_site_aniso_U_33
_atom_site_aniso_U_23
_atom_site_aniso_U_13
_atom_site_aniso_U_12
O1 0.0503(10) 0.0290(8) 0.0513(9) -0.0023(6) 0.0001(7) 0.0031(7)
O2 0.0292(7) 0.0269(7) 0.0444(7) -0.0025(5) 0.0010(6) 0.0082(5)
O3 0.0295(7) 0.0417(8) 0.0437(7) 0.0033(6) 0.0005(5) 0.0214(6)
O4 0.0484(9) 0.0696(11) 0.0507(9) 0.0016(8) -0.0007(7) 0.0441(9)
O5 0.0290(8) 0.0691(11) 0.0448(8) 0.0020(7) 0.0036(6) 0.0247(8)
O6 0.0415(8) 0.0280(7) 0.0375(7) -0.0023(5) -0.0028(6) 0.0206(6)
C1 0.0319(9) 0.0305(10) 0.0444(11) 0.0028(8) 0.0031(8) 0.0143(8)
C2 0.0416(11) 0.0388(11) 0.0548(12) 0.0122(9) 0.0084(9) 0.0172(9)
C3 0.0524(14) 0.0566(14) 0.0442(12) 0.0150(10) 0.0080(10) 0.0258(11)
C4 0.0525(13) 0.0584(14) 0.0379(11) 0.0008(10) -0.0017(9) 0.0241(11)
C5 0.0319(10) 0.0395(11) 0.0420(10) -0.0006(8) -0.0010(8) 0.0151(8)
C6 0.0262(9) 0.0313(9) 0.0392(10) 0.0029(7) 0.0021(7) 0.0149(7)
C7 0.0233(9) 0.0271(9) 0.0411(10) -0.0001(7) -0.0009(7) 0.0111(7)
C8 0.0429(11) 0.0393(11) 0.0422(11) -0.0064(9) -0.0033(9) 0.0106(9)
C9 0.104(3) 0.0446(14) 0.0690(18) -0.0079(12) 0.0206(17) 0.0287(16)
C10 0.158(4) 0.0465(17) 0.106(3) -0.0062(17) 0.035(3) 0.035(2)
C11 0.0385(11) 0.0585(14) 0.0415(10) 0.0076(9) -0.0002(8) 0.0280(10)
C12 0.090(2) 0.107(3) 0.0780(19) 0.0449(18) 0.0312(17) 0.076(2)
C13 0.148(4) 0.170(5) 0.150(4) 0.088(4) 0.071(3) 0.140(4)
C14 0.0364(10) 0.0401(10) 0.0406(10) 0.0019(8) 0.0012(8) 0.0184(9)
C15 0.0595(14) 0.0595(15) 0.0386(11) -0.0020(10) -0.0009(10) 0.0317(12)
C16 0.0613(14) 0.0522(13) 0.0480(12) -0.0029(10) 0.0119(11) 0.0296(12)
C17 0.0441(12) 0.0436(12) 0.0570(13) 0.0013(9) 0.0109(10) 0.0268(10)
C18 0.0317(10) 0.0328(10) 0.0482(11) 0.0035(8) 0.0042(8) 0.0169(8)
C19 0.0287(9) 0.0289(9) 0.0396(10) 0.0003(7) 0.0026(7) 0.0138(8)
C20 0.0327(10) 0.0348(10) 0.0416(10) 0.0001(8) -0.0001(8) 0.0185(8)
C21 0.0345(10) 0.0458(11) 0.0478(11) -0.0039(9) -0.0067(9) 0.0213(9)
C22 0.0500(12) 0.0523(13) 0.0412(10) -0.0068(9) -0.0113(9) 0.0283(11)
C23 0.0462(12) 0.0499(12) 0.0361(10) -0.0052(8) -0.0014(8) 0.0268(10)
C24 0.0359(10) 0.0339(9) 0.0386(9) -0.0019(7) -0.0002(8) 0.0209(8)
C25 0.0309(9) 0.0293(9) 0.0362(9) -0.0017(7) -0.0024(7) 0.0180(8)
C26 0.0286(9) 0.0286(9) 0.0370(13) -0.0008(5) 0.0008(5) 0.0174(10)
C27 0.0457(11) 0.0358(10) 0.0381(10) -0.0044(8) -0.0033(8) 0.0246(9)
C28 0.0698(17) 0.0393(12) 0.0575(13) -0.0075(11) -0.0221(12) 0.0221(12)
C29 0.116(3) 0.0349(13) 0.093(2) -0.0026(14) -0.041(2) 0.0147(17)

loop_
_atom_type_symbol
_atom_type_description
_atom_type_scat_dispersion_real
_atom_type_scat_dispersion_imag
_atom_type_scat_source
C C 0.0181 0.0091 'International Tables Vol C Tables 4.2.6.8 and 6.1.1.4'
H H 0.0000 0.0000 'International Tables Vol C Tables 4.2.6.8 and 6.1.1.4'
O O 0.0492 0.0322 'International Tables Vol C Tables 4.2.6.8 and 6.1.1.4'

loop_
_geom_angle_atom_site_label_1
_geom_angle_atom_site_label_2
_geom_angle_atom_site_label_3
_geom_angle
_geom_angle_site_symmetry_1
_geom_angle_site_symmetry_3
_geom_angle_publ_flag
C1 O1 H1 107(3) . . ?
C7 O2 C8 111.55(14) . . ?
C7 O3 C11 112.33(14) . . ?
C18 O4 H4 106(3) . . ?
C20 O5 H5 109(3) . . ?
C26 O6 C27 111.94(12) . . ?
O1 C1 C6 117.13(18) . . ?
O1 C1 C2 125.0(2) . . ?
C6 C1 C2 117.82(19) . . ?
C3 C2 C1 119.9(2) . . ?
C3 C2 H2 120.0 . . ?
C1 C2 H2 120.0 . . ?
C4 C3 C2 122.3(2) . . ?
C4 C3 H3 118.9 . . ?
C2 C3 H3 118.9 . . ?
C3 C4 C5 117.4(2) . . ?
C3 C4 H4A 121.3 . . ?
C5 C4 H4A 121.3 . . ?
C6 C5 C4 120.6(2) . . ?
C6 C5 C8 109.24(18) . . ?
C4 C5 C8 130.1(2) . . ?
C5 C6 C1 121.97(18) . . ?
C5 C6 C7 110.33(17) . . ?
C1 C6 C7 127.69(17) . . ?
O3 C7 O2 109.55(16) . . ?
O3 C7 C6 110.15(14) . . ?
O2 C7 C6 103.85(14) . . ?
O3 C7 C19 103.87(14) . . ?
O2 C7 C19 109.66(14) . . ?
C6 C7 C19 119.64(17) . . ?
O2 C8 C5 103.94(16) . . ?
O2 C8 C9 110.1(2) . . ?
C5 C8 C9 114.4(2) . . ?
O2 C8 H8 109.4 . . ?
C5 C8 H8 109.4 . . ?
C9 C8 H8 109.4 . . ?
C8 C9 C10 112.6(3) . . ?
C8 C9 H9A 109.1 . . ?
C10 C9 H9A 109.1 . . ?
C8 C9 H9B 109.1 . . ?
C10 C9 H9B 109.1 . . ?
H9A C9 H9B 107.8 . . ?
C9 C10 H10A 109.5 . . ?
C9 C10 H10B 109.5 . . ?
H10A C10 H10B 109.5 . . ?
C9 C10 H10C 109.5 . . ?
H10A C10 H10C 109.5 . . ?
H10B C10 H10C 109.5 . . ?
O3 C11 C14 103.80(15) . . ?
O3 C11 C12 110.7(2) . . ?
C14 C11 C12 115.1(2) . . ?
O3 C11 H11 109.0 . . ?
C14 C11 H11 109.0 . . ?
C12 C11 H11 109.0 . . ?
C11 C12 C13 113.2(3) . . ?
C11 C12 H12A 108.9 . . ?
C13 C12 H12A 108.9 . . ?
C11 C12 H12B 108.9 . . ?
C13 C12 H12B 108.9 . . ?
H12A C12 H12B 107.8 . . ?
C12 C13 H13A 109.5 . . ?
C12 C13 H13B 109.5 . . ?
H13A C13 H13B 109.5 . . ?
C12 C13 H13C 109.5 . . ?
H13A C13 H13C 109.5 . . ?
H13B C13 H13C 109.5 . . ?
C19 C14 C15 120.7(2) . . ?
C19 C14 C11 109.17(17) . . ?
C15 C14 C11 130.1(2) . . ?
C16 C15 C14 117.3(2) . . ?
C16 C15 H15 121.3 . . ?
C14 C15 H15 121.3 . . ?
C17 C16 C15 122.2(2) . . ?
C17 C16 H16 118.9 . . ?
C15 C16 H16 118.9 . . ?
C16 C17 C18 120.0(2) . . ?
C16 C17 H17 120.0 . . ?
C18 C17 H17 120.0 . . ?
O4 C18 C17 125.0(2) . . ?
O4 C18 C19 116.81(19) . . ?
C17 C18 C19 118.1(2) . . ?
C14 C19 C18 121.67(19) . . ?
C14 C19 C7 110.39(17) . . ?
C18 C19 C7 127.94(18) . . ?
O5 C20 C25 116.63(18) . . ?
O5 C20 C21 125.70(19) . . ?
C25 C20 C21 117.66(19) . . ?
C22 C21 C20 120.2(2) . . ?
C22 C21 H21 119.9 . . ?
C20 C21 H21 119.9 . . ?
C23 C22 C21 122.0(2) . . ?
C23 C22 H22 119.0 . . ?
C21 C22 H22 119.0 . . ?
C22 C23 C24 117.47(19) . . ?
C22 C23 H23 121.3 . . ?
C24 C23 H23 121.3 . . ?
C25 C24 C23 120.51(18) . . ?
C25 C24 C27 109.00(16) . 4_556 ?
C23 C24 C27 130.50(18) . 4_556 ?
C24 C25 C20 122.16(18) . . ?
C24 C25 C26 110.34(15) . . ?
C20 C25 C26 127.40(17) . . ?
O6 C26 O6 110.1(2) . 4_556 ?
O6 C26 C25 109.10(8) . . ?
O6 C26 C25 103.90(9) 4_556 . ?
O6 C26 C25 103.89(9) . 4_556 ?
O6 C26 C25 109.10(8) 4_556 4_556 ?
C25 C26 C25 120.6(2) . 4_556 ?
O6 C27 C24 104.00(15) . 4_556 ?
O6 C27 C28 109.97(19) . . ?
C24 C27 C28 115.40(18) 4_556 . ?
O6 C27 H27 109.1 . . ?
C24 C27 H27 109.1 4_556 . ?
C28 C27 H27 109.1 . . ?
C27 C28 C29 112.8(2) . . ?
C27 C28 H28A 109.0 . . ?
C29 C28 H28A 109.0 . . ?
C27 C28 H28B 109.0 . . ?
C29 C28 H28B 109.0 . . ?
H28A C28 H28B 107.8 . . ?
C28 C29 H29A 109.5 . . ?
C28 C29 H29B 109.5 . . ?
H29A C29 H29B 109.5 . . ?
C28 C29 H29C 109.5 . . ?
H29A C29 H29C 109.5 . . ?
H29B C29 H29C 109.5 . . ?

loop_
_geom_bond_atom_site_label_1
_geom_bond_atom_site_label_2
_geom_bond_distance
_geom_bond_site_symmetry_2
_geom_bond_publ_flag
O1 C1 1.351(3) . ?
O1 H1 0.78(5) . ?
O2 C7 1.434(2) . ?
O2 C8 1.455(2) . ?
O3 C7 1.429(2) . ?
O3 C11 1.453(2) . ?
O4 C18 1.358(3) . ?
O4 H4 0.79(5) . ?
O5 C20 1.348(3) . ?
O5 H5 0.80(4) . ?
O6 C26 1.4329(19) . ?
O6 C27 1.453(2) . ?
C1 C6 1.388(3) . ?
C1 C2 1.394(3) . ?
C2 C3 1.386(4) . ?
C2 H2 0.9500 . ?
C3 C4 1.385(4) . ?
C3 H3 0.9500 . ?
C4 C5 1.396(3) . ?
C4 H4A 0.9500 . ?
C5 C6 1.376(3) . ?
C5 C8 1.497(3) . ?
C6 C7 1.496(3) . ?
C7 C19 1.497(3) . ?
C8 C9 1.523(4) . ?
C8 H8 1.0000 . ?
C9 C10 1.525(5) . ?
C9 H9A 0.9900 . ?
C9 H9B 0.9900 . ?
C10 H10A 0.9800 . ?
C10 H10B 0.9800 . ?
C10 H10C 0.9800 . ?
C11 C14 1.502(3) . ?
C11 C12 1.506(4) . ?
C11 H11 1.0000 . ?
C12 C13 1.523(4) . ?
C12 H12A 0.9900 . ?
C12 H12B 0.9900 . ?
C13 H13A 0.9800 . ?
C13 H13B 0.9800 . ?
C13 H13C 0.9800 . ?
C14 C19 1.378(3) . ?
C14 C15 1.393(3) . ?
C15 C16 1.391(4) . ?
C15 H15 0.9500 . ?
C16 C17 1.385(4) . ?
C16 H16 0.9500 . ?
C17 C18 1.387(3) . ?
C17 H17 0.9500 . ?
C18 C19 1.390(3) . ?
C20 C25 1.389(3) . ?
C20 C21 1.394(3) . ?
C21 C22 1.391(3) . ?
C21 H21 0.9500 . ?
C22 C23 1.389(3) . ?
C22 H22 0.9500 . ?
C23 C24 1.395(3) . ?
C23 H23 0.9500 . ?
C24 C25 1.380(3) . ?
C24 C27 1.504(3) 4_556 ?
C25 C26 1.497(2) . ?
C27 C28 1.516(3) . ?
C27 H27 1.0000 . ?
C28 C29 1.512(4) . ?
C28 H28A 0.9900 . ?
C28 H28B 0.9900 . ?
C29 H29A 0.9800 . ?
C29 H29B 0.9800 . ?
C29 H29C 0.9800 . ?

loop_
_geom_hbond_atom_site_label_D
_geom_hbond_atom_site_label_H
_geom_hbond_atom_site_label_A
_geom_hbond_distance_DH
_geom_hbond_distance_HA
_geom_hbond_distance_DA
_geom_hbond_angle_DHA
_geom_hbond_site_symmetry_A
_geom_hbond_publ_flag
O1 H1 O2 0.78(5) 2.02(4) 2.717(2) 148(4) 4_656 yes
O4 H4 O6 0.79(5) 2.04(5) 2.747(2) 149(4) 4_556 yes
O5 H5 O3 0.80(4) 1.99(4) 2.713(2) 150(3) 1_455 yes

loop_
_geom_torsion_atom_site_label_1
_geom_torsion_atom_site_label_2
_geom_torsion_atom_site_label_3
_geom_torsion_atom_site_label_4
_geom_torsion
_geom_torsion_site_symmetry_1
_geom_torsion_site_symmetry_2
_geom_torsion_site_symmetry_3
_geom_torsion_site_symmetry_4
_geom_torsion_publ_flag
O1 C1 C2 C3 179.8(2) . . . . ?
C6 C1 C2 C3 0.8(3) . . . . ?
C1 C2 C3 C4 -1.2(4) . . . . ?
C2 C3 C4 C5 0.9(4) . . . . ?
C3 C4 C5 C6 -0.3(4) . . . . ?
C3 C4 C5 C8 -179.5(2) . . . . ?
C4 C5 C6 C1 0.0(3) . . . . ?
C8 C5 C6 C1 179.31(19) . . . . ?
C4 C5 C6 C7 -178.71(19) . . . . ?
C8 C5 C6 C7 0.6(2) . . . . ?
O1 C1 C6 C5 -179.29(19) . . . . ?
C2 C1 C6 C5 -0.2(3) . . . . ?
O1 C1 C6 C7 -0.8(3) . . . . ?
C2 C1 C6 C7 178.26(19) . . . . ?
C11 O3 C7 O2 -110.14(17) . . . . ?
C11 O3 C7 C6 136.23(17) . . . . ?
C11 O3 C7 C19 6.9(2) . . . . ?
C8 O2 C7 O3 -107.07(18) . . . . ?
C8 O2 C7 C6 10.6(2) . . . . ?
C8 O2 C7 C19 139.54(17) . . . . ?
C5 C6 C7 O3 110.50(18) . . . . ?
C1 C6 C7 O3 -68.1(2) . . . . ?
C5 C6 C7 O2 -6.7(2) . . . . ?
C1 C6 C7 O2 174.64(18) . . . . ?
C5 C6 C7 C19 -129.33(18) . . . . ?
C1 C6 C7 C19 52.0(3) . . . . ?
C7 O2 C8 C5 -10.3(2) . . . . ?
C7 O2 C8 C9 112.7(2) . . . . ?
C6 C5 C8 O2 5.7(2) . . . . ?
C4 C5 C8 O2 -175.1(2) . . . . ?
C6 C5 C8 C9 -114.4(2) . . . . ?
C4 C5 C8 C9 64.8(3) . . . . ?
O2 C8 C9 C10 61.2(4) . . . . ?
C5 C8 C9 C10 177.8(3) . . . . ?
C7 O3 C11 C14 -5.7(2) . . . . ?
C7 O3 C11 C12 118.3(2) . . . . ?
O3 C11 C12 C13 61.0(4) . . . . ?
C14 C11 C12 C13 178.3(4) . . . . ?
O3 C11 C14 C19 2.0(2) . . . . ?
C12 C11 C14 C19 -119.1(3) . . . . ?
O3 C11 C14 C15 -177.7(2) . . . . ?
C12 C11 C14 C15 61.2(4) . . . . ?
C19 C14 C15 C16 -0.4(4) . . . . ?
C11 C14 C15 C16 179.3(2) . . . . ?
C14 C15 C16 C17 -0.6(4) . . . . ?
C15 C16 C17 C18 0.5(4) . . . . ?
C16 C17 C18 O4 179.2(2) . . . . ?
C16 C17 C18 C19 0.6(3) . . . . ?
C15 C14 C19 C18 1.5(3) . . . . ?
C11 C14 C19 C18 -178.25(19) . . . . ?
C15 C14 C19 C7 -178.1(2) . . . . ?
C11 C14 C19 C7 2.2(2) . . . . ?
O4 C18 C19 C14 179.70(19) . . . . ?
C17 C18 C19 C14 -1.6(3) . . . . ?
O4 C18 C19 C7 -0.8(3) . . . . ?
C17 C18 C19 C7 177.90(19) . . . . ?
O3 C7 C19 C14 -5.5(2) . . . . ?
O2 C7 C19 C14 111.47(18) . . . . ?
C6 C7 C19 C14 -128.82(18) . . . . ?
O3 C7 C19 C18 174.96(18) . . . . ?
O2 C7 C19 C18 -68.0(2) . . . . ?
C6 C7 C19 C18 51.7(3) . . . . ?
O5 C20 C21 C22 178.6(2) . . . . ?
C25 C20 C21 C22 -0.5(3) . . . . ?
C20 C21 C22 C23 0.9(4) . . . . ?
C21 C22 C23 C24 -0.5(3) . . . . ?
C22 C23 C24 C25 -0.3(3) . . . . ?
C22 C23 C24 C27 180.0(2) . . . 4_556 ?
C23 C24 C25 C20 0.7(3) . . . . ?
C27 C24 C25 C20 -179.44(17) 4_556 . . . ?
C23 C24 C25 C26 -175.82(17) . . . . ?
C27 C24 C25 C26 4.0(2) 4_556 . . . ?
O5 C20 C25 C24 -179.50(18) . . . . ?
C21 C20 C25 C24 -0.4(3) . . . . ?
O5 C20 C25 C26 -3.5(3) . . . . ?
C21 C20 C25 C26 175.59(19) . . . . ?
C27 O6 C26 O6 -107.32(14) . . . 4_556 ?
C27 O6 C26 C25 139.27(15) . . . . ?
C27 O6 C26 C25 9.4(2) . . . 4_556 ?
C24 C25 C26 O6 109.28(16) . . . . ?
C20 C25 C26 O6 -67.1(3) . . . . ?
C24 C25 C26 O6 -8.1(2) . . . 4_556 ?
C20 C25 C26 O6 175.51(18) . . . 4_556 ?
C24 C25 C26 C25 -130.70(16) . . . 4_556 ?
C20 C25 C26 C25 52.95(17) . . . 4_556 ?
C26 O6 C27 C24 -7.2(2) . . . 4_556 ?
C26 O6 C27 C28 116.92(19) . . . . ?
O6 C27 C28 C29 58.1(3) . . . . ?
C24 C27 C28 C29 175.4(3) 4_556 . . . ?
